data_4021418
loop_
_publ_author_name
'Alejandro M. Granados'
'Jeronimo Kreiker'
'Rita H. de Rossi'
'Pedro Fuertes'
'Tom\'as Torroba'

_publ_contact_author_address
;Instituto de Investigaciones en Fisico Quimica de Cordoba (INFIQC) 
Departamento de Quimica Organica 
Facultad de Ciencias Quimicas 
Universidad Nacional de Cordoba 
Ciudad Universitaria, 5000 Cordoba, Argentina
;
_publ_contact_author_email ale@dqo.fcq.unc.edu.ar
_publ_contact_author_name 'Alejandro M. Granados'
_publ_section_title
;
 Synthesis of 1,3-Dithiin Dithioortho Esters from the Reaction
 of Fischer Carbenes and 3H-1,2-Dithiole-3-thiones
;
_journal_name_full 'Journal of Organic Chemistry'
_journal_page_first 808
_journal_page_last 810
_journal_paper_doi 10.1021/jo052168e
_journal_volume 71
_journal_year 2006
_chemical_formula_moiety 'C21 H20 Cr O7 S4'
_chemical_formula_sum 'C21 H20 Cr O7 S4'
_chemical_formula_weight 564.61
_chemical_name_systematic
; 
 ? 
;
_space_group_IT_number 14
_symmetry_cell_setting monoclinic
_symmetry_space_group_name_Hall '-P 2yn'
_symmetry_space_group_name_H-M 'P 1 21/n 1'
_atom_sites_solution_hydrogens geom
_atom_sites_solution_primary direct
_atom_sites_solution_secondary difmap
_audit_creation_method SHELXL-97
_cell_angle_alpha 90.00
_cell_angle_beta 97.452(2)
_cell_angle_gamma 90.00
_cell_formula_units_Z 4
_cell_length_a 11.3847(13)
_cell_length_b 12.0263(13)
_cell_length_c 19.227(2)
_cell_measurement_reflns_used 4019
_cell_measurement_temperature 293(2)
_cell_measurement_theta_max 22.05
_cell_measurement_theta_min 2.47
_cell_volume 2610.2(5)
_computing_cell_refinement 'Bruker SMART'
_computing_data_collection 'Bruker SMART'
_computing_data_reduction 'Bruker SAINT'
_computing_molecular_graphics 'Bruker SHELXTL'
_computing_publication_material 'Bruker SHELXTL'
_computing_structure_refinement 'SHELXL-97 (Sheldrick, 1997)'
_computing_structure_solution 'SHELXS-97 (Sheldrick, 1990)'
_diffrn_ambient_temperature 293(2)
_diffrn_measured_fraction_theta_full 1.000
_diffrn_measured_fraction_theta_max 1.000
_diffrn_measurement_device_type 'CCD area detector'
_diffrn_measurement_method 'omega scans'
_diffrn_radiation_monochromator graphite
_diffrn_radiation_source 'fine-focus sealed tube'
_diffrn_radiation_type MoK\a
_diffrn_radiation_wavelength 0.71073
_diffrn_reflns_av_R_equivalents 0.0449
_diffrn_reflns_av_sigmaI/netI 0.0453
_diffrn_reflns_limit_h_max 13
_diffrn_reflns_limit_h_min -13
_diffrn_reflns_limit_k_max 14
_diffrn_reflns_limit_k_min -14
_diffrn_reflns_limit_l_max 22
_diffrn_reflns_limit_l_min -22
_diffrn_reflns_number 24994
_diffrn_reflns_theta_full 25.00
_diffrn_reflns_theta_max 25.00
_diffrn_reflns_theta_min 1.97
_diffrn_standards_decay_% 0
_exptl_absorpt_coefficient_mu 0.795
_exptl_absorpt_correction_T_max 0.853
_exptl_absorpt_correction_T_min 0.796
_exptl_absorpt_correction_type multi-scan
_exptl_absorpt_process_details 'SADABS (SHELDRICK, 2001)'
_exptl_crystal_colour brown
_exptl_crystal_density_diffrn 1.437
_exptl_crystal_density_method 'not measured'
_exptl_crystal_description prism
_exptl_crystal_F_000 1160
_exptl_crystal_size_max 0.20
_exptl_crystal_size_mid 0.20
_exptl_crystal_size_min 0.20
_refine_diff_density_max 0.391
_refine_diff_density_min -0.374
_refine_diff_density_rms 0.130
_refine_ls_extinction_method none
_refine_ls_goodness_of_fit_ref 1.145
_refine_ls_hydrogen_treatment constr
_refine_ls_matrix_type full
_refine_ls_number_parameters 301
_refine_ls_number_reflns 4588
_refine_ls_number_restraints 0
_refine_ls_restrained_S_all 1.145
_refine_ls_R_factor_all 0.0566
_refine_ls_R_factor_gt 0.0425
_refine_ls_shift/su_max 0.000
_refine_ls_shift/su_mean 0.000
_refine_ls_structure_factor_coef Fsqd
_refine_ls_weighting_details 'calc w=1/[\s^2^(Fo^2^)+(0.0683P)^2^+0.2736P] where P=(Fo^2^+2Fc^2^)/3'
_refine_ls_weighting_scheme calc
_refine_ls_wR_factor_gt 0.1202
_refine_ls_wR_factor_ref 0.1322
_reflns_number_gt 3617
_reflns_number_total 4588
_reflns_threshold_expression >2sigma(I)
_cod_data_source_file jo052168esi20051017_043547.cif
_cod_depositor_comments
;
The following automatic conversions were performed:
'_symmetry_cell_setting' value 'Monoclinic' changed to 'monoclinic'
according to '/home/saulius/struct/CIF-dictionaries/cif_core.dic'
dictionary named 'cif_core.dic' version 2.4.1 from 2010-06-29.

Automatic conversion script
Id: cif_fix_enum 1527 2010-12-29 10:47:43Z saulius 
;
_cod_original_sg_symbol_H-M 'P 21/n'
_cod_database_code 4021418

loop_
_symmetry_equiv_pos_as_xyz
'x, y, z'
'-x+1/2, y+1/2, -z+1/2'
'-x, -y, -z'
'x-1/2, -y-1/2, z-1/2'

loop_
_atom_site_label
_atom_site_type_symbol
_atom_site_fract_x
_atom_site_fract_y
_atom_site_fract_z
_atom_site_U_iso_or_equiv
_atom_site_adp_type
_atom_site_occupancy
_atom_site_symmetry_multiplicity
_atom_site_calc_flag
_atom_site_refinement_flags
Cr1 Cr 0.42246(4) 0.74348(4) 0.04571(2) 0.04992(18) Uani 1 1 d .
S2 S 0.10884(6) 0.70285(7) 0.06556(4) 0.0494(2) Uani 1 1 d .
S3 S 0.25542(6) 0.84270(7) -0.01262(4) 0.0538(2) Uani 1 1 d .
S1 S -0.14862(7) 0.72046(7) 0.00941(4) 0.0547(2) Uani 1 1 d .
S4 S -0.21205(7) 0.88976(7) -0.08916(5) 0.0640(3) Uani 1 1 d .
O6 O -0.03941(18) 0.81731(17) 0.12699(11) 0.0561(5) Uani 1 1 d .
C13 C -0.0413(2) 0.7182(2) 0.08901(15) 0.0460(7) Uani 1 1 d .
O7 O -0.1305(2) 0.3382(2) 0.24742(12) 0.0717(7) Uani 1 1 d .
C15 C 0.0209(2) 0.8630(2) -0.03069(15) 0.0500(7) Uani 1 1 d .
H15 H 0.0364 0.9278 -0.0543 0.060 Uiso 1 1 calc R
C7 C -0.0909(3) 0.5147(3) 0.09728(15) 0.0506(7) Uani 1 1 d .
H7 H -0.0939 0.5105 0.0488 0.061 Uiso 1 1 calc R
C3 C 0.3753(3) 0.7435(3) 0.13686(19) 0.0571(8) Uani 1 1 d .
C4 C 0.3595(3) 0.5984(3) 0.02861(17) 0.0584(8) Uani 1 1 d .
C2 C 0.4979(3) 0.8831(3) 0.06563(17) 0.0641(9) Uani 1 1 d .
C6 C -0.0644(2) 0.6145(2) 0.12993(14) 0.0447(7) Uani 1 1 d .
C8 C -0.1132(3) 0.4200(3) 0.13400(15) 0.0547(8) Uani 1 1 d .
H8 H -0.1312 0.3533 0.1106 0.066 Uiso 1 1 calc R
O2 O 0.5470(3) 0.9641(2) 0.07878(14) 0.0938(9) Uani 1 1 d .
C16 C 0.1201(2) 0.8080(2) 0.00615(15) 0.0460(7) Uani 1 1 d .
O3 O 0.3580(3) 0.7392(2) 0.19366(14) 0.0847(8) Uani 1 1 d .
O5 O 0.6401(2) 0.6284(3) 0.11420(14) 0.0873(8) Uani 1 1 d .
C9 C -0.1083(3) 0.4258(3) 0.20559(15) 0.0539(8) Uani 1 1 d .
C5 C 0.5588(3) 0.6732(3) 0.08666(18) 0.0610(9) Uani 1 1 d .
C1 C 0.4767(3) 0.7399(3) -0.0437(2) 0.0718(10) Uani 1 1 d .
O4 O 0.3319(2) 0.5084(2) 0.02083(15) 0.0886(8) Uani 1 1 d .
C14 C -0.0944(3) 0.8311(2) -0.03532(16) 0.0502(7) Uani 1 1 d .
C19 C -0.2356(3) 0.9929(3) -0.21552(18) 0.0691(9) Uani 1 1 d .
H19A H -0.2977 1.0356 -0.1979 0.083 Uiso 1 1 calc R
H19B H -0.2709 0.9258 -0.2370 0.083 Uiso 1 1 calc R
C18 C -0.1431(3) 0.9621(3) -0.15555(17) 0.0675(9) Uani 1 1 d .
H18A H -0.1041 1.0287 -0.1357 0.081 Uiso 1 1 calc R
H18B H -0.0838 0.9147 -0.1723 0.081 Uiso 1 1 calc R
O1 O 0.5088(3) 0.7373(3) -0.09735(16) 0.1146(12) Uani 1 1 d .
C20 C -0.1821(4) 1.0614(4) -0.2710(2) 0.0851(11) Uani 1 1 d .
H20A H -0.1479 1.1291 -0.2495 0.102 Uiso 1 1 calc R
H20B H -0.1190 1.0192 -0.2879 0.102 Uiso 1 1 calc R
C12 C -0.1628(4) 0.2366(3) 0.2147(2) 0.0893(13) Uani 1 1 d .
H12A H -0.2330 0.2466 0.1818 0.134 Uiso 1 1 calc R
H12B H -0.1780 0.1830 0.2495 0.134 Uiso 1 1 calc R
H12C H -0.0996 0.2105 0.1905 0.134 Uiso 1 1 calc R
C17 C -0.1522(3) 0.8587(3) 0.1438(2) 0.0746(10) Uani 1 1 d .
H17A H -0.1926 0.8972 0.1040 0.112 Uiso 1 1 calc R
H17B H -0.1387 0.9087 0.1829 0.112 Uiso 1 1 calc R
H17C H -0.1999 0.7974 0.1557 0.112 Uiso 1 1 calc R
C21 C -0.2719(4) 1.0908(4) -0.3311(2) 0.1110(16) Uani 1 1 d .
H21A H -0.3060 1.0241 -0.3524 0.166 Uiso 1 1 calc R
H21B H -0.2349 1.1323 -0.3649 0.166 Uiso 1 1 calc R
H21C H -0.3330 1.1351 -0.3148 0.166 Uiso 1 1 calc R
C11 C -0.0568(3) 0.6187(3) 0.20260(16) 0.0572(8) Uani 1 1 d .
H11 H -0.0361 0.6848 0.2261 0.069 Uiso 1 1 calc R
C10 C -0.0795(3) 0.5260(3) 0.23961(16) 0.0647(9) Uani 1 1 d .
H10 H -0.0758 0.5299 0.2882 0.078 Uiso 1 1 calc R

loop_
_atom_site_aniso_label
_atom_site_aniso_U_11
_atom_site_aniso_U_22
_atom_site_aniso_U_33
_atom_site_aniso_U_23
_atom_site_aniso_U_13
_atom_site_aniso_U_12
Cr1 0.0369(3) 0.0607(3) 0.0535(3) -0.0097(2) 0.0109(2) -0.0093(2)
S2 0.0369(4) 0.0582(5) 0.0544(5) 0.0039(3) 0.0106(3) -0.0030(3)
S3 0.0415(4) 0.0613(5) 0.0603(5) 0.0022(4) 0.0130(3) -0.0112(3)
S1 0.0433(4) 0.0579(5) 0.0604(5) 0.0089(4) -0.0023(4) -0.0155(3)
S4 0.0454(5) 0.0622(5) 0.0824(6) 0.0175(4) 0.0006(4) -0.0031(4)
O6 0.0475(12) 0.0548(13) 0.0683(13) -0.0129(10) 0.0162(10) -0.0109(10)
C13 0.0365(15) 0.0541(17) 0.0478(16) -0.0043(13) 0.0068(13) -0.0074(13)
O7 0.0901(18) 0.0683(16) 0.0587(14) 0.0146(12) 0.0164(12) -0.0054(13)
C15 0.0474(18) 0.0447(16) 0.0582(18) 0.0012(13) 0.0086(14) -0.0088(13)
C7 0.0582(18) 0.0552(18) 0.0389(15) -0.0029(13) 0.0080(13) -0.0057(14)
C3 0.0479(19) 0.060(2) 0.064(2) -0.0092(16) 0.0107(16) -0.0060(14)
C4 0.0432(17) 0.066(2) 0.066(2) -0.0137(16) 0.0086(15) -0.0031(15)
C2 0.061(2) 0.078(2) 0.0525(19) 0.0010(17) 0.0035(16) -0.0196(18)
C6 0.0327(14) 0.0540(17) 0.0481(16) -0.0002(13) 0.0078(12) -0.0056(12)
C8 0.062(2) 0.0512(18) 0.0514(18) -0.0013(14) 0.0100(15) -0.0072(15)
O2 0.111(2) 0.0835(19) 0.0820(18) 0.0011(14) -0.0066(16) -0.0494(17)
C16 0.0393(15) 0.0487(16) 0.0510(16) -0.0086(13) 0.0088(13) -0.0071(13)
O3 0.0894(19) 0.109(2) 0.0595(16) -0.0071(14) 0.0237(15) -0.0070(15)
O5 0.0524(15) 0.119(2) 0.0882(18) -0.0089(16) 0.0025(13) 0.0156(15)
C9 0.0488(17) 0.063(2) 0.0514(18) 0.0102(15) 0.0130(14) 0.0025(15)
C5 0.0409(18) 0.079(2) 0.064(2) -0.0157(17) 0.0099(16) -0.0033(17)
C1 0.050(2) 0.100(3) 0.068(2) -0.013(2) 0.0191(18) -0.0099(18)
O4 0.0872(19) 0.0650(17) 0.114(2) -0.0269(16) 0.0135(16) -0.0156(15)
C14 0.0439(16) 0.0471(17) 0.0594(18) -0.0008(14) 0.0062(14) -0.0052(13)
C19 0.062(2) 0.068(2) 0.074(2) 0.0081(18) -0.0019(17) 0.0022(18)
C18 0.062(2) 0.063(2) 0.074(2) 0.0152(17) -0.0020(18) -0.0074(16)
O1 0.099(2) 0.175(3) 0.078(2) -0.015(2) 0.0441(18) -0.007(2)
C20 0.088(3) 0.088(3) 0.077(2) 0.016(2) -0.001(2) -0.002(2)
C12 0.124(4) 0.068(3) 0.079(3) 0.020(2) 0.027(3) -0.008(2)
C17 0.065(2) 0.065(2) 0.100(3) -0.014(2) 0.033(2) -0.0019(18)
C21 0.121(4) 0.123(4) 0.085(3) 0.023(3) -0.004(3) 0.001(3)
C11 0.0582(19) 0.064(2) 0.0490(18) -0.0046(15) 0.0035(14) -0.0046(15)
C10 0.074(2) 0.079(2) 0.0416(17) 0.0027(16) 0.0065(16) -0.0020(19)

loop_
_atom_type_symbol
_atom_type_description
_atom_type_scat_dispersion_real
_atom_type_scat_dispersion_imag
_atom_type_scat_source
C C 0.0033 0.0016 'International Tables Vol C Tables 4.2.6.8 and 6.1.1.4'
H H 0.0000 0.0000 'International Tables Vol C Tables 4.2.6.8 and 6.1.1.4'
O O 0.0106 0.0060 'International Tables Vol C Tables 4.2.6.8 and 6.1.1.4'
S S 0.1246 0.1234 'International Tables Vol C Tables 4.2.6.8 and 6.1.1.4'
Cr Cr 0.3209 0.6236 'International Tables Vol C Tables 4.2.6.8 and 6.1.1.4'

loop_
_geom_angle_atom_site_label_1
_geom_angle_atom_site_label_2
_geom_angle_atom_site_label_3
_geom_angle
C5 Cr1 C3 85.93(14)
C5 Cr1 C4 86.04(14)
C3 Cr1 C4 90.82(13)
C5 Cr1 C1 91.23(16)
C3 Cr1 C1 177.16(15)
C4 Cr1 C1 88.98(15)
C5 Cr1 C2 89.17(15)
C3 Cr1 C2 89.34(14)
C4 Cr1 C2 175.19(15)
C1 Cr1 C2 90.63(15)
C5 Cr1 S3 175.54(11)
C3 Cr1 S3 97.47(11)
C4 Cr1 S3 96.77(10)
C1 Cr1 S3 85.37(12)
C2 Cr1 S3 87.98(11)
C16 S2 C13 103.98(14)
C16 S3 Cr1 118.03(11)
C14 S1 C13 100.58(13)
C14 S4 C18 104.19(15)
C13 O6 C17 117.1(2)
O6 C13 C6 115.0(2)
O6 C13 S1 112.8(2)
C6 C13 S1 107.73(18)
O6 C13 S2 105.25(17)
C6 C13 S2 105.98(19)
S1 C13 S2 109.80(15)
C9 O7 C12 117.7(3)
C14 C15 C16 127.0(3)
C14 C15 H15 116.5
C16 C15 H15 116.5
C6 C7 C8 122.2(3)
C6 C7 H7 118.9
C8 C7 H7 118.9
O3 C3 Cr1 173.1(3)
O4 C4 Cr1 173.8(3)
O2 C2 Cr1 177.1(3)
C7 C6 C11 118.3(3)
C7 C6 C13 121.7(2)
C11 C6 C13 120.0(3)
C9 C8 C7 119.0(3)
C9 C8 H8 120.5
C7 C8 H8 120.5
C15 C16 S3 118.0(2)
C15 C16 S2 123.5(2)
S3 C16 S2 118.33(17)
O7 C9 C8 124.3(3)
O7 C9 C10 116.2(3)
C8 C9 C10 119.5(3)
O5 C5 Cr1 177.0(3)
O1 C1 Cr1 179.6(4)
C15 C14 S4 126.1(2)
C15 C14 S1 125.8(2)
S4 C14 S1 108.08(16)
C18 C19 C20 111.3(3)
C18 C19 H19A 109.4
C20 C19 H19A 109.4
C18 C19 H19B 109.4
C20 C19 H19B 109.4
H19A C19 H19B 108.0
C19 C18 S4 109.6(2)
C19 C18 H18A 109.8
S4 C18 H18A 109.8
C19 C18 H18B 109.8
S4 C18 H18B 109.8
H18A C18 H18B 108.2
C21 C20 C19 112.0(3)
C21 C20 H20A 109.2
C19 C20 H20A 109.2
C21 C20 H20B 109.2
C19 C20 H20B 109.2
H20A C20 H20B 107.9
O7 C12 H12A 109.5
O7 C12 H12B 109.5
H12A C12 H12B 109.5
O7 C12 H12C 109.5
H12A C12 H12C 109.5
H12B C12 H12C 109.5
O6 C17 H17A 109.5
O6 C17 H17B 109.5
H17A C17 H17B 109.5
O6 C17 H17C 109.5
H17A C17 H17C 109.5
H17B C17 H17C 109.5
C20 C21 H21A 109.5
C20 C21 H21B 109.5
H21A C21 H21B 109.5
C20 C21 H21C 109.5
H21A C21 H21C 109.5
H21B C21 H21C 109.5
C10 C11 C6 120.2(3)
C10 C11 H11 119.9
C6 C11 H11 119.9
C11 C10 C9 120.8(3)
C11 C10 H10 119.6
C9 C10 H10 119.6

loop_
_geom_bond_atom_site_label_1
_geom_bond_atom_site_label_2
_geom_bond_distance
Cr1 C5 1.851(4)
Cr1 C3 1.898(4)
Cr1 C4 1.899(4)
Cr1 C1 1.901(4)
Cr1 C2 1.902(4)
Cr1 S3 2.3969(10)
S2 C16 1.720(3)
S2 C13 1.832(3)
S3 C16 1.680(3)
S1 C14 1.741(3)
S1 C13 1.831(3)
S4 C14 1.733(3)
S4 C18 1.806(3)
O6 C13 1.397(3)
O6 C17 1.452(4)
C13 C6 1.515(4)
O7 C9 1.369(4)
O7 C12 1.401(4)
C15 C14 1.360(4)
C15 C16 1.416(4)
C15 H15 0.9300
C7 C6 1.370(4)
C7 C8 1.380(4)
C7 H7 0.9300
C3 O3 1.136(4)
C4 O4 1.132(4)
C2 O2 1.136(4)
C6 C11 1.389(4)
C8 C9 1.372(4)
C8 H8 0.9300
O5 C5 1.140(4)
C9 C10 1.389(4)
C1 O1 1.138(4)
C19 C18 1.504(4)
C19 C20 1.534(5)
C19 H19A 0.9700
C19 H19B 0.9700
C18 H18A 0.9700
C18 H18B 0.9700
C20 C21 1.483(5)
C20 H20A 0.9700
C20 H20B 0.9700
C12 H12A 0.9600
C12 H12B 0.9600
C12 H12C 0.9600
C17 H17A 0.9600
C17 H17B 0.9600
C17 H17C 0.9600
C21 H21A 0.9600
C21 H21B 0.9600
C21 H21C 0.9600
C11 C10 1.365(4)
C11 H11 0.9300
C10 H10 0.9300

loop_
_geom_torsion_atom_site_label_1
_geom_torsion_atom_site_label_2
_geom_torsion_atom_site_label_3
_geom_torsion_atom_site_label_4
_geom_torsion
C5 Cr1 S3 C16 177.2(14)
C3 Cr1 S3 C16 -43.36(15)
C4 Cr1 S3 C16 48.36(15)
C1 Cr1 S3 C16 136.77(16)
C2 Cr1 S3 C16 -132.43(15)
C17 O6 C13 C6 -72.4(3)
C17 O6 C13 S1 51.7(3)
C17 O6 C13 S2 171.4(2)
C14 S1 C13 O6 60.4(2)
C14 S1 C13 C6 -171.62(19)
C14 S1 C13 S2 -56.64(18)
C16 S2 C13 O6 -68.6(2)
C16 S2 C13 C6 169.13(18)
C16 S2 C13 S1 53.03(17)
C5 Cr1 C3 O3 5(3)
C4 Cr1 C3 O3 91(3)
C1 Cr1 C3 O3 5(5)
C2 Cr1 C3 O3 -84(3)
S3 Cr1 C3 O3 -172(3)
C5 Cr1 C4 O4 -4(3)
C3 Cr1 C4 O4 -90(3)
C1 Cr1 C4 O4 87(3)
C2 Cr1 C4 O4 1(4)
S3 Cr1 C4 O4 172(3)
C5 Cr1 C2 O2 -1(6)
C3 Cr1 C2 O2 85(6)
C4 Cr1 C2 O2 -6(7)
C1 Cr1 C2 O2 -92(6)
S3 Cr1 C2 O2 -177(100)
C8 C7 C6 C11 1.8(4)
C8 C7 C6 C13 -179.4(3)
O6 C13 C6 C7 167.5(3)
S1 C13 C6 C7 40.8(3)
S2 C13 C6 C7 -76.7(3)
O6 C13 C6 C11 -13.7(4)
S1 C13 C6 C11 -140.4(2)
S2 C13 C6 C11 102.1(3)
C6 C7 C8 C9 -0.2(5)
C14 C15 C16 S3 164.1(3)
C14 C15 C16 S2 -12.4(5)
Cr1 S3 C16 C15 -177.11(19)
Cr1 S3 C16 S2 -0.4(2)
C13 S2 C16 C15 -18.8(3)
C13 S2 C16 S3 164.69(16)
C12 O7 C9 C8 -1.4(5)
C12 O7 C9 C10 178.4(3)
C7 C8 C9 O7 178.9(3)
C7 C8 C9 C10 -0.9(5)
C3 Cr1 C5 O5 23(6)
C4 Cr1 C5 O5 -68(6)
C1 Cr1 C5 O5 -157(6)
C2 Cr1 C5 O5 112(6)
S3 Cr1 C5 O5 162(5)
C5 Cr1 C1 O1 102(87)
C3 Cr1 C1 O1 102(86)
C4 Cr1 C1 O1 16(87)
C2 Cr1 C1 O1 -169(100)
S3 Cr1 C1 O1 -81(87)
C16 C15 C14 S4 -171.5(2)
C16 C15 C14 S1 5.7(5)
C18 S4 C14 C15 19.4(3)
C18 S4 C14 S1 -158.20(17)
C13 S1 C14 C15 29.8(3)
C13 S1 C14 S4 -152.52(16)
C20 C19 C18 S4 176.2(3)
C14 S4 C18 C19 166.0(2)
C18 C19 C20 C21 179.0(4)
C7 C6 C11 C10 -2.3(5)
C13 C6 C11 C10 178.8(3)
C6 C11 C10 C9 1.3(5)
O7 C9 C10 C11 -179.5(3)
C8 C9 C10 C11 0.4(5)
